data_4030422
loop_
_publ_author_name
'Tillard-Charbonnel, M.'
'Chouaibi, N.'
'Belin, C.'
'Lapasset, J.'

_publ_section_title
;
 Synthesis of the new ternary intermetallic phase Li38(GaxZn1-x)101
 x=0.663, displaying a hexagonal crystal superstucture. Structural
 approach in the subcell unit
;
_journal_name_full 'European Journal of Solid State and Inorganic Chemistry'
_journal_page_first 347
_journal_page_last 359
_journal_volume 29
_journal_year 1992
_chemical_formula_sum 'Ga67 Li38 Zn34'
_chemical_formula_weight 7159.1
_space_group_IT_number 191
_symmetry_cell_setting hexagonal
_symmetry_Int_Tables_number 191
_symmetry_space_group_name_Hall '-P 6 2'
_symmetry_space_group_name_H-M 'P 6/m m m'
_cell_angle_alpha 90
_cell_angle_beta 90
_cell_angle_gamma 120
_cell_formula_units_Z 1
_cell_length_a 14.174(3)
_cell_length_b 14.174(3)
_cell_length_c 13.535(2)
_cell_volume 2354.9(8)
_diffrn_ambient_temperature 293
_diffrn_radiation_probe x-ray
_diffrn_radiation_type MoK\a
_diffrn_radiation_wavelength 0.71069
_exptl_absorpt_coefficient_mu 27.51
_exptl_crystal_density_diffrn 5.099
_refine_ls_number_reflns 575
_refine_ls_R_factor_gt 0.0543
_refine_ls_wR_factor_gt 0.0521
_cod_data_source_file EJSSIC-1992-29-347-359.cif
_cod_data_source_block Li38
_cod_original_cell_volume 2354.9(12)
_cod_database_code 4030422

loop_
_symmetry_equiv_pos_site_id
_symmetry_equiv_pos_as_xyz
1 x,y,z
2 x-y,x,z
3 -y,x-y,z
4 -x,-y,z
5 -x+y,-x,z
6 y,-x+y,z
7 -y,-x,-z
8 x-y,-y,-z
9 x,x-y,-z
10 y,x,-z
11 -x+y,y,-z
12 -x,-x+y,-z
13 -x,-y,-z
14 -x+y,-x,-z
15 y,-x+y,-z
16 x,y,-z
17 x-y,x,-z
18 -y,x-y,-z
19 y,x,z
20 -x+y,y,z
21 -x,-x+y,z
22 -y,-x,z
23 x-y,-y,z
24 x,x-y,z

loop_
_atom_site_label
_atom_site_type_symbol
_atom_site_thermal_displace_type
_atom_site_fract_x
_atom_site_fract_y
_atom_site_fract_z
_atom_site_occupancy
_atom_site_U_iso_or_equiv
Zn2 Zn Uiso 0.4898(2) 0.1602(2) 0.50000 0.337 0.0076(5)
Zn4 Zn Uiso 0.60200(10) 1.20400(10) 0.1760(2) 0.337 0.0150(6)
Zn5 Zn Uiso 0.55220(10) 1.10440(10) 0.3359(2) 0.337 0.0094(6)
Zn6 Zn Uiso 0.23740(10) 0.11870(10) 0.1521(2) 0.337 0.0173(6)
Zn7 Zn Uiso 0.34400(10) 0.00000 0.3988(2) 0.337 0.0090(5)
Zn8 Zn Uiso 0.18430(10) 0.00000 0.3176(2) 0.337 0.0101(6)
Zn13 Zn Uiso 0.00000 0.00000 0.4091(5) 0.337 0.0200(10)
Ga12 Ga Uiso 0.00000 0.8908(5) 0.00000 0.332 0.018(2)
Zn1 Zn Uiso 0.1984(2) 0.4364(2) 0.0961(2) 0.169 0.0115(8)
Zn3 Zn Uiso 0.3580(10) 0.4610(10) 0.00000 0.112(4) 0.013(3)
Zn12 Zn Uiso 0.00000 0.8908(5) 0.00000 0.168 0.018(2)
Zn14 Zn Uiso 0.413(3) 0.515(4) 0.00000 0.062(6) 0.011(7)
Ga2 Ga Uiso 0.4898(2) 0.1602(2) 0.50000 0.663 0.0076(5)
Ga1 Ga Uiso 0.1984(2) 0.4364(2) 0.0961(2) 0.331 0.0115(8)
Ga14 Ga Uiso 0.413(3) 0.515(4) 0.00000 0.120(14) 0.011(7)
Zn9 Zn Uiso 0.4486(5) 0.8971(5) 0.00000 0.32(4) 0.010(6)
Ga4 Ga Uiso 0.60200(10) 1.20400(10) 0.1760(2) 0.663 0.0150(6)
Ga5 Ga Uiso 0.55220(10) 1.10440(10) 0.3359(2) 0.663 0.0094(6)
Ga6 Ga Uiso 0.23740(10) 0.11870(10) 0.1521(2) 0.663 0.0173(6)
Ga7 Ga Uiso 0.34400(10) 0.00000 0.3988(2) 0.663 0.0090(5)
Ga8 Ga Uiso 0.18430(10) 0.00000 0.3176(2) 0.663 0.0101(6)
Ga13 Ga Uiso 0.00000 0.00000 0.4091(5) 0.664 0.0200(10)
Ga3 Ga Uiso 0.3580(10) 0.4610(10) 0.00000 0.220(8) 0.013(3)
Ga9 Ga Uiso 0.4486(5) 0.8971(5) 0.00000 0.21(3) 0.010(6)
Ga10 Ga Uiso 0.2351(8) 0.2351(8) 0.00000 0.240(8) 0.027(4)
Ga11 Ga Uiso 0.3071(9) 0.3071(9) 0.00000 0.192(12) 0.025(5)
Zn10 Zn Uiso 0.2351(8) 0.2351(8) 0.00000 0.108(5) 0.027(4)
Zn11 Zn Uiso 0.3071(9) 0.3071(9) 0.00000 0.097(5) 0.025(5)
Li1 Li Uiso 0.209(2) 0.418(2) 0.300(3) 1.000 0.027(5)
Li2 Li Uiso 0.367(3) 0.00000 0.175(3) 1.000 0.027(5)
Li3 Li Uiso 0.256(2) 0.128(2) 0.50000 1.000 0.027(5)
Li4 Li Uiso 0.66667 0.33333 0.383(5) 1.000 0.027(5)
Li5 Li Uiso 0.00000 0.00000 0.185(8) 1.000 0.027(5)
Li6 Li Uiso 0.66667 0.33333 0.00000 1.000 0.027(5)

loop_
_atom_type_symbol
_atom_type_description
_atom_type_scat_dispersion_real
_atom_type_scat_dispersion_imag
_atom_type_scat_source
Ga Ga 0.2307 1.6083 ' International Tables Vol C Tables 4.2.6.8 and 6.1.1.4'
Li Li -0.0003 0.0001 ' International Tables Vol C Tables 4.2.6.8 and 6.1.1.4'
Zn Zn 0.2839 1.4301 ' International Tables Vol C Tables 4.2.6.8 and 6.1.1.4'

loop_
_geom_angle_atom_site_label_1
_geom_angle_atom_site_label_2
_geom_angle_atom_site_label_3
_geom_angle
_geom_angle_site_symmetry_1
_geom_angle_site_symmetry_3
_geom_angle_publ_flag
Ga12 Ga12 Ga12 120.0(5) 2_665 6_455 yes

loop_
_geom_bond_atom_site_label_1
_geom_bond_atom_site_label_2
_geom_bond_distance
_geom_bond_site_symmetry_2
_geom_bond_publ_flag
Ga12 Ga12 1.548(7) 2_665 yes
Ga12 Ga12 1.548(9) 6_455 yes
Ga2 Ga2 2.401(5) 9_556 yes
Ga1 Ga1 0.561(5) 20_555 yes
Ga14 Ga14 1.02(7) 7_665 yes
